data_4037183
loop_
_publ_author_name
'Chan, Chieh-Kai'
'Chan, Yi-Ling'
'Tsai, Yu-Lin'
'Chang, Meng-Yang'

_publ_section_title
;
 One-Pot Synthesis of 2-Cyano-1,4-diketones: Applications to Synthesis of
 Cyanosubstituted Furans, Pyrroles, and Dihydropyridazines.
;
_journal_issue 17
_journal_name_full 'The Journal of organic chemistry'
_journal_page_first 8112
_journal_page_last 8120
_journal_paper_doi 10.1021/acs.joc.6b01672
_journal_volume 81
_journal_year 2016
_chemical_formula_sum 'C23 H17 N3'
_chemical_formula_weight 335.39
_space_group_crystal_system triclinic
_space_group_IT_number 2
_space_group_name_Hall '-P 1'
_space_group_name_H-M_alt 'P -1'
_atom_sites_solution_hydrogens geom
_audit_creation_method SHELXL-2014/6
_cell_angle_alpha 91.3300(10)
_cell_angle_beta 101.9210(10)
_cell_angle_gamma 106.7060(10)
_cell_formula_units_Z 4
_cell_length_a 9.9929(2)
_cell_length_b 13.6834(3)
_cell_length_c 14.2187(4)
_cell_measurement_reflns_used 8054
_cell_measurement_temperature 296(2)
_cell_measurement_theta_max 26.3057
_cell_measurement_theta_min 2.1827
_cell_volume 1814.91(8)
_computing_cell_refinement 'SAINT V8.34A (Bruker AXS Inc., 2013)'
_computing_data_collection 'APEX2 (Bruker AXS, 2010)'
_computing_data_reduction 'SAINT V8.34A (Bruker AXS Inc., 2013)'
_computing_molecular_graphics 'SHELXTL (Sheldrick, 2008)'
_computing_publication_material SHELXTL
_computing_structure_refinement 'SHELXL-2014/6 (Sheldrick, 2014)'
_diffrn_ambient_temperature 296(2)
_diffrn_detector_area_resol_mean 8.3333
_diffrn_measured_fraction_theta_full 0.997
_diffrn_measured_fraction_theta_max 0.992
_diffrn_measurement_device_type 'Bruker APEX-II CCD'
_diffrn_measurement_method '\f and \w scans'
_diffrn_radiation_type MoK\a
_diffrn_radiation_wavelength 0.71073
_diffrn_reflns_av_R_equivalents 0.0260
_diffrn_reflns_av_unetI/netI 0.0264
_diffrn_reflns_Laue_measured_fraction_full 0.997
_diffrn_reflns_Laue_measured_fraction_max 0.992
_diffrn_reflns_limit_h_max 12
_diffrn_reflns_limit_h_min -12
_diffrn_reflns_limit_k_max 17
_diffrn_reflns_limit_k_min -16
_diffrn_reflns_limit_l_max 17
_diffrn_reflns_limit_l_min -17
_diffrn_reflns_number 27017
_diffrn_reflns_point_group_measured_fraction_full 0.997
_diffrn_reflns_point_group_measured_fraction_max 0.992
_diffrn_reflns_theta_full 25.242
_diffrn_reflns_theta_max 26.385
_diffrn_reflns_theta_min 1.469
_exptl_absorpt_coefficient_mu 0.074
_exptl_absorpt_correction_T_max 0.9485
_exptl_absorpt_correction_T_min 0.9023
_exptl_absorpt_correction_type multi-scan
_exptl_absorpt_process_details 'SADABS V2014/4 (Bruker AXS Inc.)'
_exptl_crystal_colour Colorless
_exptl_crystal_density_diffrn 1.227
_exptl_crystal_density_meas ?
_exptl_crystal_density_method 'not measured'
_exptl_crystal_description Columnar
_exptl_crystal_F_000 704
_exptl_crystal_size_max 0.20
_exptl_crystal_size_mid 0.10
_exptl_crystal_size_min 0.10
_refine_diff_density_max 0.218
_refine_diff_density_min -0.316
_refine_diff_density_rms 0.089
_refine_ls_extinction_method none
_refine_ls_goodness_of_fit_ref 1.122
_refine_ls_hydrogen_treatment constr
_refine_ls_matrix_type full
_refine_ls_number_parameters 469
_refine_ls_number_reflns 7367
_refine_ls_number_restraints 0
_refine_ls_restrained_S_all 1.122
_refine_ls_R_factor_all 0.0651
_refine_ls_R_factor_gt 0.0411
_refine_ls_shift/su_max 0.000
_refine_ls_shift/su_mean 0.000
_refine_ls_structure_factor_coef Fsqd
_refine_ls_weighting_details 'w=1/[\s^2^(Fo^2^)+(0.0801P)^2^+0.0776P] where P=(Fo^2^+2Fc^2^)/3'
_refine_ls_weighting_scheme calc
_refine_ls_wR_factor_gt 0.1204
_refine_ls_wR_factor_ref 0.1484
_reflns_Friedel_coverage 0.000
_reflns_number_gt 5374
_reflns_number_total 7367
_reflns_threshold_expression 'I > 2\s(I)'
_cod_data_source_file jo6b01672_si_004.cif
_cod_data_source_block 150530_0m
_cod_depositor_comments
;
The following automatic conversions were performed:

data item '_exptl_crystal_density_meas' value 'not measured' was
changed to '?' -- the value is perceived as not measured.

Automatic conversion script
Id: cif_fix_values 6909 2019-04-08 15:41:33Z antanas 
;
_cod_database_code 4037183
_shelx_space_group_comment
;
The symmetry employed for this shelxl refinement is uniquely defined
by the following loop, which should always be used as a source of
symmetry information in preference to the above space-group names.
They are only intended as comments.
;
_shelxl_version_number 2014/6

loop_
_space_group_symop_operation_xyz
'x, y, z'
'-x, -y, -z'

loop_
_atom_site_label
_atom_site_type_symbol
_atom_site_fract_x
_atom_site_fract_y
_atom_site_fract_z
_atom_site_U_iso_or_equiv
_atom_site_adp_type
_atom_site_occupancy
_atom_site_site_symmetry_order
_atom_site_calc_flag
_atom_site_refinement_flags_posn
_atom_site_refinement_flags_adp
N1 N 0.40608(12) 0.15768(9) 0.10388(9) 0.0458(3) Uani 1 1 d . .
N2 N 0.33113(12) 0.07674(9) 0.14823(9) 0.0453(3) Uani 1 1 d . .
N3 N 0.81659(14) 0.05692(12) 0.07623(11) 0.0697(4) Uani 1 1 d . .
N4 N -0.07164(11) 0.19021(9) 0.32949(9) 0.0472(3) Uani 1 1 d . .
N5 N 0.01128(11) 0.28087(9) 0.30134(9) 0.0464(3) Uani 1 1 d . .
N6 N 0.47007(13) 0.22330(11) 0.37104(11) 0.0624(4) Uani 1 1 d . .
C1 C 0.6581(2) 0.32144(14) -0.15390(14) 0.0671(5) Uani 1 1 d . .
H1 H 0.6863 0.3579 -0.2045 0.081 Uiso 1 1 calc R U
C2 C 0.75107(18) 0.33501(13) -0.06589(14) 0.0627(5) Uani 1 1 d . .
H3 H 0.8426 0.3809 -0.0567 0.075 Uiso 1 1 calc R U
C3 C 0.70995(15) 0.28126(12) 0.00907(12) 0.0518(4) Uani 1 1 d . .
H4 H 0.7742 0.2908 0.0685 0.062 Uiso 1 1 calc R U
C4 C 0.57394(14) 0.21306(11) -0.00295(10) 0.0433(3) Uani 1 1 d . .
C5 C 0.53269(13) 0.15712(11) 0.07899(10) 0.0430(3) Uani 1 1 d . .
C6 C 0.40430(14) 0.02578(11) 0.19925(10) 0.0441(3) Uani 1 1 d . .
C7 C 0.32443(15) -0.06245(11) 0.24316(11) 0.0489(4) Uani 1 1 d . .
C8 C 0.18698(17) -0.12037(12) 0.19664(14) 0.0593(4) Uani 1 1 d . .
H12 H 0.1447 -0.1040 0.1369 0.071 Uiso 1 1 calc R U
C9 C 0.1131(2) -0.20217(14) 0.23891(18) 0.0761(6) Uani 1 1 d . .
H13 H 0.0215 -0.2413 0.2070 0.091 Uiso 1 1 calc R U
C10 C 0.1731(3) -0.22642(16) 0.32747(19) 0.0859(7) Uani 1 1 d . .
H2 H 0.1220 -0.2815 0.3555 0.103 Uiso 1 1 calc R U
C11 C 0.5226(2) 0.25350(14) -0.16714(13) 0.0649(5) Uani 1 1 d . .
H17 H 0.4595 0.2439 -0.2270 0.078 Uiso 1 1 calc R U
C12 C 0.47952(16) 0.19974(12) -0.09252(12) 0.0531(4) Uani 1 1 d . .
H16 H 0.3875 0.1545 -0.1019 0.064 Uiso 1 1 calc R U
C13 C 0.33090(15) 0.23033(12) 0.07533(10) 0.0445(3) Uani 1 1 d . .
C14 C 0.18244(15) 0.19784(13) 0.04726(11) 0.0541(4) Uani 1 1 d . .
H9 H 0.1319 0.1287 0.0438 0.065 Uiso 1 1 calc R U
C15 C 0.11099(18) 0.26980(15) 0.02460(13) 0.0663(5) Uani 1 1 d . .
H8 H 0.0114 0.2489 0.0070 0.080 Uiso 1 1 calc R U
C16 C 0.1850(2) 0.37158(16) 0.02777(13) 0.0684(5) Uani 1 1 d . .
H5 H 0.1356 0.4193 0.0120 0.082 Uiso 1 1 calc R U
C17 C 0.3318(2) 0.40304(14) 0.05422(13) 0.0633(5) Uani 1 1 d . .
H7 H 0.3820 0.4719 0.0552 0.076 Uiso 1 1 calc R U
C18 C 0.40554(16) 0.33254(12) 0.07944(11) 0.0528(4) Uani 1 1 d . .
H6 H 0.5050 0.3541 0.0991 0.063 Uiso 1 1 calc R U
C19 C 0.56597(14) 0.05671(12) 0.21864(11) 0.0504(4) Uani 1 1 d . .
H11 H 0.6074 0.1076 0.2735 0.060 Uiso 1 1 calc R U
H10 H 0.5996 -0.0023 0.2326 0.060 Uiso 1 1 calc R U
C20 C 0.60836(14) 0.10006(11) 0.12980(11) 0.0457(4) Uani 1 1 d . .
C21 C 0.72327(15) 0.07783(12) 0.09798(11) 0.0506(4) Uani 1 1 d . .
C22 C 0.3080(2) -0.16986(16) 0.37476(16) 0.0820(6) Uani 1 1 d . .
H15 H 0.3484 -0.1863 0.4350 0.098 Uiso 1 1 calc R U
C23 C 0.38473(19) -0.08795(14) 0.33276(13) 0.0647(5) Uani 1 1 d . .
H14 H 0.4768 -0.0500 0.3647 0.078 Uiso 1 1 calc R U
C24 C -0.23785(19) -0.15859(17) 0.43717(17) 0.0801(6) Uani 1 1 d . .
H18 H -0.2821 -0.2177 0.4633 0.096 Uiso 1 1 calc R U
C25 C -0.1688(2) -0.16478(15) 0.36436(17) 0.0830(6) Uani 1 1 d . .
H31 H -0.1676 -0.2282 0.3403 0.100 Uiso 1 1 calc R U
C26 C -0.10111(18) -0.07666(13) 0.32670(15) 0.0682(5) Uani 1 1 d . .
H32 H -0.0544 -0.0812 0.2773 0.082 Uiso 1 1 calc R U
C27 C -0.10204(14) 0.01775(12) 0.36151(11) 0.0483(4) Uani 1 1 d . .
C28 C -0.02666(13) 0.11182(11) 0.32296(11) 0.0451(4) Uani 1 1 d . .
C29 C 0.15964(13) 0.30065(11) 0.31865(10) 0.0426(3) Uani 1 1 d . .
C30 C 0.25261(13) 0.40477(11) 0.35512(10) 0.0423(3) Uani 1 1 d . .
C31 C 0.22411(16) 0.45964(13) 0.42804(12) 0.0553(4) Uani 1 1 d . .
H28 H 0.1443 0.4312 0.4534 0.066 Uiso 1 1 calc R U
C32 C 0.3138(2) 0.55618(14) 0.46291(13) 0.0666(5) Uani 1 1 d . .
H27 H 0.2938 0.5927 0.5115 0.080 Uiso 1 1 calc R U
C33 C 0.43140(19) 0.59856(14) 0.42670(15) 0.0687(5) Uani 1 1 d . .
H19 H 0.4912 0.6638 0.4507 0.082 Uiso 1 1 calc R U
C34 C -0.24161(18) -0.06547(16) 0.47130(14) 0.0706(5) Uani 1 1 d . .
H34 H -0.2904 -0.0616 0.5197 0.085 Uiso 1 1 calc R U
C35 C -0.17374(15) 0.02237(14) 0.43455(12) 0.0583(4) Uani 1 1 d . .
H33 H -0.1758 0.0855 0.4588 0.070 Uiso 1 1 calc R U
C36 C -0.06046(14) 0.35561(11) 0.27713(11) 0.0447(3) Uani 1 1 d . .
C37 C -0.00668(15) 0.43245(12) 0.22129(12) 0.0521(4) Uani 1 1 d . .
H24 H 0.0761 0.4350 0.1999 0.063 Uiso 1 1 calc R U
C38 C -0.07595(18) 0.50525(14) 0.19732(13) 0.0642(5) Uani 1 1 d . .
H23 H -0.0379 0.5580 0.1614 0.077 Uiso 1 1 calc R U
C39 C -0.20054(19) 0.50059(15) 0.22597(15) 0.0715(5) Uani 1 1 d . .
H22 H -0.2472 0.5497 0.2095 0.086 Uiso 1 1 calc R U
C40 C -0.25527(18) 0.42287(15) 0.27905(15) 0.0705(5) Uani 1 1 d . .
H21 H -0.3404 0.4191 0.2977 0.085 Uiso 1 1 calc R U
C41 C -0.18697(15) 0.34996(13) 0.30549(13) 0.0563(4) Uani 1 1 d . .
H20 H -0.2253 0.2978 0.3418 0.068 Uiso 1 1 calc R U
C42 C 0.46213(16) 0.54585(13) 0.35536(13) 0.0608(5) Uani 1 1 d . .
H26 H 0.5431 0.5749 0.3314 0.073 Uiso 1 1 calc R U
C43 C 0.37284(14) 0.44931(12) 0.31886(11) 0.0490(4) Uani 1 1 d . .
H25 H 0.3934 0.4139 0.2697 0.059 Uiso 1 1 calc R U
C44 C 0.20683(13) 0.21819(11) 0.31152(11) 0.0435(3) Uani 1 1 d . .
C45 C 0.09764(14) 0.11608(11) 0.27676(12) 0.0498(4) Uani 1 1 d . .
H30 H 0.1377 0.0610 0.2958 0.060 Uiso 1 1 calc R U
H29 H 0.0667 0.1097 0.2070 0.060 Uiso 1 1 calc R U
C46 C 0.35413(14) 0.22363(11) 0.34485(11) 0.0457(4) Uani 1 1 d . .

loop_
_atom_site_aniso_label
_atom_site_aniso_U_11
_atom_site_aniso_U_22
_atom_site_aniso_U_33
_atom_site_aniso_U_23
_atom_site_aniso_U_13
_atom_site_aniso_U_12
N1 0.0427(6) 0.0459(7) 0.0535(8) 0.0119(6) 0.0128(5) 0.0186(5)
N2 0.0465(6) 0.0436(7) 0.0494(7) 0.0088(6) 0.0135(5) 0.0167(5)
N3 0.0572(8) 0.0870(11) 0.0739(10) 0.0050(8) 0.0159(7) 0.0347(8)
N4 0.0382(6) 0.0468(8) 0.0561(8) 0.0108(6) 0.0130(5) 0.0097(5)
N5 0.0357(5) 0.0447(7) 0.0600(8) 0.0102(6) 0.0138(5) 0.0111(5)
N6 0.0440(7) 0.0631(9) 0.0792(10) -0.0055(7) 0.0089(6) 0.0192(6)
C1 0.0836(12) 0.0689(12) 0.0702(12) 0.0297(10) 0.0351(10) 0.0412(10)
C2 0.0584(9) 0.0571(11) 0.0826(13) 0.0206(10) 0.0288(9) 0.0225(8)
C3 0.0460(7) 0.0519(10) 0.0586(10) 0.0067(8) 0.0107(7) 0.0171(7)
C4 0.0453(7) 0.0424(8) 0.0458(9) 0.0026(7) 0.0107(6) 0.0184(6)
C5 0.0395(7) 0.0442(8) 0.0436(8) -0.0002(7) 0.0058(6) 0.0127(6)
C6 0.0477(7) 0.0445(9) 0.0435(8) 0.0024(7) 0.0103(6) 0.0188(6)
C7 0.0556(8) 0.0444(9) 0.0558(10) 0.0085(7) 0.0187(7) 0.0244(7)
C8 0.0614(9) 0.0459(10) 0.0750(12) 0.0081(8) 0.0205(8) 0.0188(8)
C9 0.0731(11) 0.0489(11) 0.1129(18) 0.0128(11) 0.0380(12) 0.0161(9)
C10 0.1028(16) 0.0650(13) 0.1151(19) 0.0388(13) 0.0621(15) 0.0352(12)
C11 0.0822(12) 0.0745(12) 0.0467(10) 0.0099(9) 0.0100(9) 0.0394(10)
C12 0.0542(8) 0.0534(10) 0.0509(10) 0.0017(8) 0.0064(7) 0.0187(7)
C13 0.0491(7) 0.0499(9) 0.0408(8) 0.0083(7) 0.0106(6) 0.0240(7)
C14 0.0488(8) 0.0630(11) 0.0542(10) 0.0147(8) 0.0095(7) 0.0230(7)
C15 0.0559(9) 0.0835(14) 0.0681(12) 0.0186(10) 0.0082(8) 0.0372(9)
C16 0.0815(12) 0.0769(14) 0.0657(12) 0.0216(10) 0.0157(9) 0.0523(11)
C17 0.0827(11) 0.0532(11) 0.0647(11) 0.0131(9) 0.0228(9) 0.0320(9)
C18 0.0562(8) 0.0503(10) 0.0560(10) 0.0046(8) 0.0139(7) 0.0210(7)
C19 0.0473(7) 0.0570(10) 0.0489(9) 0.0087(7) 0.0059(6) 0.0219(7)
C20 0.0413(7) 0.0506(9) 0.0462(9) 0.0038(7) 0.0072(6) 0.0173(6)
C21 0.0450(7) 0.0545(10) 0.0531(10) 0.0053(7) 0.0064(7) 0.0192(7)
C22 0.1062(16) 0.0832(15) 0.0830(15) 0.0405(12) 0.0430(13) 0.0513(13)
C23 0.0728(10) 0.0684(12) 0.0644(11) 0.0196(9) 0.0208(9) 0.0338(9)
C24 0.0576(10) 0.0715(15) 0.0929(16) 0.0301(12) 0.0092(10) -0.0054(9)
C25 0.0760(12) 0.0513(12) 0.1113(18) 0.0101(11) 0.0206(12) 0.0026(9)
C26 0.0592(9) 0.0513(11) 0.0901(14) 0.0050(10) 0.0235(9) 0.0055(8)
C27 0.0353(6) 0.0498(10) 0.0548(9) 0.0091(7) 0.0048(6) 0.0081(6)
C28 0.0365(6) 0.0461(9) 0.0496(9) 0.0043(7) 0.0068(6) 0.0095(6)
C29 0.0371(6) 0.0490(9) 0.0417(8) 0.0056(7) 0.0116(6) 0.0109(6)
C30 0.0399(7) 0.0454(9) 0.0406(8) 0.0053(7) 0.0055(6) 0.0135(6)
C31 0.0556(8) 0.0602(11) 0.0496(10) 0.0012(8) 0.0117(7) 0.0171(8)
C32 0.0780(11) 0.0615(12) 0.0568(11) -0.0112(9) 0.0012(9) 0.0263(10)
C33 0.0605(10) 0.0480(10) 0.0830(14) -0.0013(10) -0.0060(9) 0.0095(8)
C34 0.0568(9) 0.0820(15) 0.0676(12) 0.0254(11) 0.0145(9) 0.0105(9)
C35 0.0486(8) 0.0663(11) 0.0586(10) 0.0170(9) 0.0122(7) 0.0140(8)
C36 0.0401(7) 0.0464(9) 0.0461(8) 0.0038(7) 0.0072(6) 0.0124(6)
C37 0.0466(7) 0.0553(10) 0.0532(10) 0.0092(8) 0.0097(7) 0.0141(7)
C38 0.0645(10) 0.0597(11) 0.0658(11) 0.0161(9) 0.0071(8) 0.0190(8)
C39 0.0692(10) 0.0678(12) 0.0861(14) 0.0154(11) 0.0113(10) 0.0374(9)
C40 0.0577(9) 0.0804(14) 0.0865(14) 0.0140(11) 0.0219(9) 0.0361(9)
C41 0.0474(8) 0.0604(10) 0.0670(11) 0.0118(8) 0.0186(7) 0.0205(7)
C42 0.0462(8) 0.0531(10) 0.0773(13) 0.0165(9) 0.0082(8) 0.0088(7)
C43 0.0437(7) 0.0499(9) 0.0535(9) 0.0098(7) 0.0107(6) 0.0136(7)
C44 0.0370(6) 0.0457(9) 0.0471(9) 0.0020(7) 0.0118(6) 0.0097(6)
C45 0.0439(7) 0.0475(9) 0.0573(10) 0.0007(7) 0.0155(7) 0.0097(6)
C46 0.0439(7) 0.0428(9) 0.0514(9) 0.0001(7) 0.0142(6) 0.0122(6)

loop_
_atom_type_symbol
_atom_type_description
_atom_type_scat_dispersion_real
_atom_type_scat_dispersion_imag
_atom_type_scat_source
C C 0.0033 0.0016 'International Tables Vol C Tables 4.2.6.8 and 6.1.1.4'
H H 0.0000 0.0000 'International Tables Vol C Tables 4.2.6.8 and 6.1.1.4'
N N 0.0061 0.0033 'International Tables Vol C Tables 4.2.6.8 and 6.1.1.4'

loop_
_geom_angle_atom_site_label_1
_geom_angle_atom_site_label_2
_geom_angle_atom_site_label_3
_geom_angle
C5 N1 N2 120.92(11)
C5 N1 C13 124.45(12)
N2 N1 C13 114.04(10)
C6 N2 N1 117.02(11)
C28 N4 N5 115.73(11)
C29 N5 N4 119.08(11)
C29 N5 C36 124.18(12)
N4 N5 C36 115.16(10)
C2 C1 C11 119.62(17)
C2 C1 H1 120.2
C11 C1 H1 120.2
C1 C2 C3 120.41(16)
C1 C2 H3 119.8
C3 C2 H3 119.8
C2 C3 C4 120.66(15)
C2 C3 H4 119.7
C4 C3 H4 119.7
C3 C4 C12 118.74(14)
C3 C4 C5 119.38(13)
C12 C4 C5 121.87(13)
C20 C5 N1 116.98(13)
C20 C5 C4 123.88(12)
N1 C5 C4 119.07(12)
N2 C6 C7 117.10(12)
N2 C6 C19 122.27(13)
C7 C6 C19 120.56(12)
C8 C7 C23 118.90(16)
C8 C7 C6 120.65(14)
C23 C7 C6 120.45(15)
C9 C8 C7 120.03(18)
C9 C8 H12 120.0
C7 C8 H12 120.0
C10 C9 C8 120.6(2)
C10 C9 H13 119.7
C8 C9 H13 119.7
C22 C10 C9 120.20(19)
C22 C10 H2 119.9
C9 C10 H2 119.9
C12 C11 C1 120.60(16)
C12 C11 H17 119.7
C1 C11 H17 119.7
C11 C12 C4 119.95(15)
C11 C12 H16 120.0
C4 C12 H16 120.0
C18 C13 C14 120.41(13)
C18 C13 N1 119.86(12)
C14 C13 N1 119.68(14)
C15 C14 C13 118.93(16)
C15 C14 H9 120.5
C13 C14 H9 120.5
C16 C15 C14 120.85(15)
C16 C15 H8 119.6
C14 C15 H8 119.6
C15 C16 C17 119.94(15)
C15 C16 H5 120.0
C17 C16 H5 120.0
C16 C17 C18 120.20(17)
C16 C17 H7 119.9
C18 C17 H7 119.9
C13 C18 C17 119.65(15)
C13 C18 H6 120.2
C17 C18 H6 120.2
C20 C19 C6 107.14(11)
C20 C19 H11 110.3
C6 C19 H11 110.3
C20 C19 H10 110.3
C6 C19 H10 110.3
H11 C19 H10 108.5
C5 C20 C21 121.13(14)
C5 C20 C19 119.11(12)
C21 C20 C19 119.72(12)
N3 C21 C20 176.50(18)
C10 C22 C23 119.94(19)
C10 C22 H15 120.0
C23 C22 H15 120.0
C22 C23 C7 120.27(18)
C22 C23 H14 119.9
C7 C23 H14 119.9
C34 C24 C25 119.96(18)
C34 C24 H18 120.0
C25 C24 H18 120.0
C24 C25 C26 119.9(2)
C24 C25 H31 120.0
C26 C25 H31 120.0
C27 C26 C25 120.68(19)
C27 C26 H32 119.7
C25 C26 H32 119.7
C26 C27 C35 118.52(15)
C26 C27 C28 120.59(15)
C35 C27 C28 120.88(15)
N4 C28 C27 117.38(12)
N4 C28 C45 121.09(13)
C27 C28 C45 121.52(13)
C44 C29 N5 116.02(12)
C44 C29 C30 124.54(12)
N5 C29 C30 118.92(12)
C31 C30 C43 118.54(14)
C31 C30 C29 120.81(13)
C43 C30 C29 120.64(13)
C32 C31 C30 120.19(15)
C32 C31 H28 119.9
C30 C31 H28 119.9
C33 C32 C31 120.48(17)
C33 C32 H27 119.8
C31 C32 H27 119.8
C32 C33 C42 120.41(16)
C32 C33 H19 119.8
C42 C33 H19 119.8
C24 C34 C35 120.32(19)
C24 C34 H34 119.8
C35 C34 H34 119.8
C34 C35 C27 120.55(18)
C34 C35 H33 119.7
C27 C35 H33 119.7
C37 C36 C41 119.68(14)
C37 C36 N5 119.59(12)
C41 C36 N5 120.67(13)
C38 C37 C36 119.93(14)
C38 C37 H24 120.0
C36 C37 H24 120.0
C39 C38 C37 120.59(16)
C39 C38 H23 119.7
C37 C38 H23 119.7
C40 C39 C38 119.21(16)
C40 C39 H22 120.4
C38 C39 H22 120.4
C39 C40 C41 121.46(16)
C39 C40 H21 119.3
C41 C40 H21 119.3
C40 C41 C36 119.08(16)
C40 C41 H20 120.5
C36 C41 H20 120.5
C33 C42 C43 119.97(16)
C33 C42 H26 120.0
C43 C42 H26 120.0
C42 C43 C30 120.41(15)
C42 C43 H25 119.8
C30 C43 H25 119.8
C29 C44 C46 122.10(13)
C29 C44 C45 118.12(12)
C46 C44 C45 119.48(13)
C44 C45 C28 106.33(12)
C44 C45 H30 110.5
C28 C45 H30 110.5
C44 C45 H29 110.5
C28 C45 H29 110.5
H30 C45 H29 108.7
N6 C46 C44 176.94(16)

loop_
_geom_bond_atom_site_label_1
_geom_bond_atom_site_label_2
_geom_bond_distance
N1 C5 1.3844(17)
N1 N2 1.3914(16)
N1 C13 1.4280(17)
N2 C6 1.2824(17)
N3 C21 1.1470(18)
N4 C28 1.2849(18)
N4 N5 1.3981(16)
N5 C29 1.3954(16)
N5 C36 1.4192(18)
N6 C46 1.1427(17)
C1 C2 1.369(3)
C1 C11 1.377(3)
C1 H1 0.9300
C2 C3 1.375(2)
C2 H3 0.9300
C3 C4 1.384(2)
C3 H4 0.9300
C4 C12 1.393(2)
C4 C5 1.474(2)
C5 C20 1.3577(19)
C6 C7 1.473(2)
C6 C19 1.5109(18)
C7 C8 1.388(2)
C7 C23 1.390(2)
C8 C9 1.378(2)
C8 H12 0.9300
C9 C10 1.370(3)
C9 H13 0.9300
C10 C22 1.367(3)
C10 H2 0.9300
C11 C12 1.377(2)
C11 H17 0.9300
C12 H16 0.9300
C13 C18 1.376(2)
C13 C14 1.3877(19)
C14 C15 1.381(2)
C14 H9 0.9300
C15 C16 1.371(3)
C15 H8 0.9300
C16 C17 1.372(2)
C16 H5 0.9300
C17 C18 1.385(2)
C17 H7 0.9300
C18 H6 0.9300
C19 C20 1.496(2)
C19 H11 0.9700
C19 H10 0.9700
C20 C21 1.423(2)
C22 C23 1.388(2)
C22 H15 0.9300
C23 H14 0.9300
C24 C34 1.366(3)
C24 C25 1.371(3)
C24 H18 0.9300
C25 C26 1.382(2)
C25 H31 0.9300
C26 C27 1.376(2)
C26 H32 0.9300
C27 C35 1.388(2)
C27 C28 1.473(2)
C28 C45 1.5082(19)
C29 C44 1.3514(19)
C29 C30 1.472(2)
C30 C31 1.389(2)
C30 C43 1.3893(19)
C31 C32 1.378(2)
C31 H28 0.9300
C32 C33 1.362(3)
C32 H27 0.9300
C33 C42 1.366(3)
C33 H19 0.9300
C34 C35 1.373(2)
C34 H34 0.9300
C35 H33 0.9300
C36 C37 1.384(2)
C36 C41 1.3865(19)
C37 C38 1.379(2)
C37 H24 0.9300
C38 C39 1.373(2)
C38 H23 0.9300
C39 C40 1.369(3)
C39 H22 0.9300
C40 C41 1.380(2)
C40 H21 0.9300
C41 H20 0.9300
C42 C43 1.382(2)
C42 H26 0.9300
C43 H25 0.9300
C44 C46 1.4297(18)
C44 C45 1.5018(19)
C45 H30 0.9700
C45 H29 0.9700
